data_4037022
loop_
_publ_author_name
'Pancholi, Alpa K.'
'Geden, Joanna V.'
'Clarkson, Guy J.'
'Shipman, Michael'

_publ_section_title
;
 Asymmetric Synthesis of 2-Substituted Azetidin-3-ones via Metalated
 SAMP/RAMP Hydrazones.
;
_journal_issue 17
_journal_name_full 'The Journal of organic chemistry'
_journal_page_first 7984
_journal_page_last 7992
_journal_paper_doi 10.1021/acs.joc.6b01284
_journal_volume 81
_journal_year 2016
_chemical_absolute_configuration rmad
_chemical_formula_moiety 'C23 H32 N4 O4'
_chemical_formula_sum 'C23 H32 N4 O4'
_chemical_formula_weight 428.52
_space_group_crystal_system orthorhombic
_space_group_IT_number 19
_space_group_name_Hall 'P 2ac 2ab'
_space_group_name_H-M_alt 'P 21 21 21'
_atom_sites_solution_hydrogens mixed
_atom_sites_solution_primary direct
_audit_creation_date 2016-05-25
_audit_creation_method
;
Olex2 1.2
(compiled 2016.02.16 svn.r3265 for OlexSys, GUI svn.r5155)
;
_cell_angle_alpha 90
_cell_angle_beta 90
_cell_angle_gamma 90
_cell_formula_units_Z 4
_cell_length_a 9.24482(4)
_cell_length_b 13.77957(5)
_cell_length_c 18.20928(9)
_cell_measurement_reflns_used 74988
_cell_measurement_temperature 150(2)
_cell_measurement_theta_max 73.5390
_cell_measurement_theta_min 3.9880
_cell_volume 2319.674(17)
_computing_cell_refinement 'CrysAlisPro 1.171.38.41 (Rigaku OD, 2015)'
_computing_data_collection 'CrysAlisPro 1.171.38.41 (Rigaku OD, 2015)'
_computing_data_reduction 'CrysAlisPro 1.171.38.41 (Rigaku OD, 2015)'
_computing_molecular_graphics 'Olex2 (Dolomanov et al., 2009)'
_computing_publication_material 'Olex2 (Dolomanov et al., 2009)'
_computing_structure_refinement 'ShelXL (Sheldrick, 2015)'
_computing_structure_solution 'ShelXT (Sheldrick, 2015)'
_diffrn_ambient_environment N~2~
_diffrn_ambient_temperature 150(2)
_diffrn_detector 'CCD plate'
_diffrn_detector_area_resol_mean 5.3046
_diffrn_detector_type AtlasS2
_diffrn_measured_fraction_theta_full 1.000
_diffrn_measured_fraction_theta_max 1.000
_diffrn_measurement_details
;
List of Runs (angles in degrees, time in seconds):

  # Type    Start    End  Width  t~exp~   \w     \q     \k     \f   Frames
--------------------------------------------------------------------------
  1  \w   -118.00  -9.00   1.00    3.00    --  -41.82 -77.00 -90.00  109
  2  \w    -70.00  31.00   1.00    3.00    --  -41.82  57.00  30.00  101
  3  \w    -33.00  66.00   1.00    3.00    --   41.82 -37.00  90.00   99
  4  \w     18.00  94.00   1.00    3.00    --   41.82-119.00 127.00   76
  5  \w     74.00 167.00   1.00   12.00    --  107.00 156.00   8.00   93
  6  \w     24.00 109.00   1.00   12.00    --  107.00 -94.00 120.00   85
  7  \w     34.00 121.00   1.00   12.00    --  107.00-125.00-150.00   87
  8  \w     94.00 178.00   1.00   12.00    --  107.00 125.00 -60.00   84
  9  \w     94.00 178.00   1.00   12.00    --  107.00 125.00 -30.00   84
 10  \w     34.00 121.00   1.00   12.00    --  107.00-125.00 -30.00   87
 11  \w     24.00 109.00   1.00   12.00    --  107.00 -94.00 150.00   85
 12  \w     94.00 178.00   1.00   12.00    --  107.00 125.00 120.00   84
 13  \w     34.00 121.00   1.00   12.00    --  107.00-125.00  60.00   87
 14  \w     79.00 178.00   1.00   12.00    --  107.00  30.00-120.00   99
 15  \w     24.00 109.00   1.00   12.00    --  107.00 -94.00 -30.00   85
 16  \w     24.00 109.00   1.00   12.00    --  107.00 -94.00  90.00   85
 17  \w     35.00 136.00   1.00   12.00    --  107.00 -61.00-180.00  101
 18  \w     34.00 121.00   1.00   12.00    --  107.00-125.00  90.00   87
 19  \w     81.00 178.00   1.00   12.00    --  107.00  45.00  60.00   97
 20  \w     34.00 133.00   1.00   12.00    --  107.00 -45.00-150.00   99
 21  \w     78.00 178.00   1.00   12.00    --  107.00  61.00   0.00  100
 22  \w     34.00 121.00   1.00   12.00    --  107.00-125.00-120.00   87
 23  \w     54.00 178.00   1.00   12.00    --  107.00  15.00-150.00  124
 24  \w     34.00 133.00   1.00   12.00    --  107.00 -45.00   0.00   99
 25  \w     81.00 178.00   1.00   12.00    --  107.00  45.00  30.00   97
 26  \w     33.00 132.00   1.00   12.00    --  107.00 -38.00  74.43   99
 27  \w   -118.00  -9.00   1.00    3.00    --  -41.82 -77.00  30.00  109
 28  \w   -118.00  -9.00   1.00    3.00    --  -41.82 -77.00 120.00  109
 29  \w   -114.00 -14.00   1.00    3.00    --  -41.82 -57.00 -30.00  100
 30  \w   -118.00  -9.00   1.00    3.00    --  -41.82 -77.00  90.00  109
 31  \w   -114.00 -14.00   1.00    3.00    --  -41.82 -57.00 150.00  100
 32  \w     40.00 119.00   1.00    3.00    --   41.82-156.00 -27.00   79
 33  \w     81.00 178.00   1.00   12.00    --  107.00  45.00 -60.00   97
 34  \w     78.00 178.00   1.00   12.00    --  107.00  61.00-180.00  100
 35  \w     74.00 178.00   1.00   12.00    --  107.00  77.00  60.00  104
 36  \w     74.00 178.00   1.00   12.00    --  107.00  77.00 150.00  104
 37  \w     78.00 178.00   1.00   12.00    --  107.00  61.00 120.00  100
 38  \w     74.00 178.00   1.00   12.00    --  107.00  77.00 120.00  104
 39  \w     74.00 178.00   1.00   12.00    --  107.00  77.00-150.00  104
 40  \w     78.00 178.00   1.00   12.00    --  107.00  61.00 -60.00  100
 41  \w     74.00 178.00   1.00   12.00    --  107.00  77.00 -60.00  104
 42  \w     78.00 178.00   1.00   12.00    --  107.00  61.00 -30.00  100
 43  \w     78.00 178.00   1.00   12.00    --  107.00  61.00  60.00  100
 44  \w     78.00 178.00   1.00   12.00    --  107.00  61.00 -90.00  100
 45  \w     74.00 178.00   1.00   12.00    --  107.00  77.00-120.00  104
 46  \w     74.00 178.00   1.00   12.00    --  107.00  77.00 -30.00  104
 47  \w     78.00 178.00   1.00   12.00    --  107.00  61.00-120.00  100
 48  \w     78.00 178.00   1.00   12.00    --  107.00  61.00  90.00  100
 49  \w     78.00 178.00   1.00   12.00    --  107.00  61.00  30.00  100
 50  \w     74.00 178.00   1.00   12.00    --  107.00  77.00-180.00  104
 51  \w     78.00 178.00   1.00   12.00    --  107.00  61.00-150.00  100
 52  \w     74.00 178.00   1.00   12.00    --  107.00  77.00 -90.00  104
 53  \w     78.00 178.00   1.00   12.00    --  107.00  61.00 150.00  100
 54  \w     74.00 178.00   1.00   12.00    --  107.00  77.00   0.00  104
 55  \w     74.00 178.00   1.00   12.00    --  107.00  77.00  30.00  104
 56  \w     74.00 178.00   1.00   12.00    --  107.00  77.00  90.00  104
 57  \w   -114.00 -14.00   1.00    3.00    --  -41.82 -57.00 120.00  100
 58  \w   -118.00  -9.00   1.00    3.00    --  -41.82 -77.00-180.00  109
 59  \w   -118.00  -9.00   1.00    3.00    --  -41.82 -77.00 -30.00  109
 60  \w   -114.00 -14.00   1.00    3.00    --  -41.82 -57.00 -90.00  100
 61  \w     23.00  98.00   1.00    3.00    --   41.82-125.00-120.00   75
 62  \w     17.00 116.00   1.00    3.00    --   41.82  37.00  30.00   99
 63  \w     94.00 178.00   1.00   12.00    --  107.00 125.00  60.00   84
 64  \w     81.00 178.00   1.00   12.00    --  107.00  45.00 120.00   97
 65  \w     81.00 178.00   1.00   12.00    --  107.00  45.00-180.00   97
 66  \w     34.00 121.00   1.00   12.00    --  107.00-125.00   0.00   87
 67  \w     78.00 178.00   1.00   12.00    --  107.00  61.00-137.54  100
 68  \w     81.00 178.00   1.00   12.00    --  107.00  45.00   0.00   97
 69  \w     81.00 178.00   1.00   12.00    --  107.00  45.00 150.00   97
 70  \w     25.00 160.00   1.00   12.00    --  107.00 -15.00  90.00  135
 71  \w     81.00 178.00   1.00   12.00    --  107.00  45.00-150.00   97
 72  \w     31.00 140.00   1.00   12.00    --  107.00 -77.00 -30.00  109
 73  \w     81.00 167.00   1.00   12.00    --  107.00  45.00 -30.00   86
 74  \w     35.00 136.00   1.00   12.00    --  107.00 -61.00 -30.00  101
;
_diffrn_measurement_device 'four-circle diffractometer'
_diffrn_measurement_device_type 'SuperNova, Dual, Cu at zero, AtlasS2'
_diffrn_measurement_method '\w scans'
_diffrn_orient_matrix_type 'CrysAlisPro convention (1999,Acta A55,543-557)'
_diffrn_orient_matrix_UB_11 0.0205220000
_diffrn_orient_matrix_UB_12 0.1093086000
_diffrn_orient_matrix_UB_13 0.0143936000
_diffrn_orient_matrix_UB_21 0.1589266000
_diffrn_orient_matrix_UB_22 -0.0183356000
_diffrn_orient_matrix_UB_23 0.0213253000
_diffrn_orient_matrix_UB_31 0.0457345000
_diffrn_orient_matrix_UB_32 0.0146042000
_diffrn_orient_matrix_UB_33 -0.0805993000
_diffrn_radiation_monochromator mirror
_diffrn_radiation_probe x-ray
_diffrn_radiation_type CuK\a
_diffrn_radiation_wavelength 1.54184
_diffrn_reflns_av_R_equivalents 0.0497
_diffrn_reflns_av_unetI/netI 0.0129
_diffrn_reflns_Laue_measured_fraction_full 1.000
_diffrn_reflns_Laue_measured_fraction_max 1.000
_diffrn_reflns_limit_h_max 11
_diffrn_reflns_limit_h_min -11
_diffrn_reflns_limit_k_max 17
_diffrn_reflns_limit_k_min -17
_diffrn_reflns_limit_l_max 21
_diffrn_reflns_limit_l_min -22
_diffrn_reflns_number 108912
_diffrn_reflns_point_group_measured_fraction_full 1.000
_diffrn_reflns_point_group_measured_fraction_max 0.999
_diffrn_reflns_theta_full 67.684
_diffrn_reflns_theta_max 73.724
_diffrn_reflns_theta_min 4.023
_diffrn_source 'micro-focus sealed X-ray tube'
_diffrn_source_type 'SuperNova (Cu) X-ray Source'
_exptl_absorpt_coefficient_mu 0.689
_exptl_absorpt_correction_T_max 1.00000
_exptl_absorpt_correction_T_min 0.41111
_exptl_absorpt_correction_type multi-scan
_exptl_absorpt_process_details
;
CrysAlisPro 1.171.38.41 (Rigaku Oxford Diffraction, 2015)
Empirical absorption correction using spherical harmonics,
 implemented in SCALE3 ABSPACK scaling algorithm.
;
_exptl_crystal_colour colourless
_exptl_crystal_colour_primary colourless
_exptl_crystal_density_diffrn 1.227
_exptl_crystal_description block
_exptl_crystal_F_000 920
_exptl_crystal_size_max 0.2
_exptl_crystal_size_mid 0.16
_exptl_crystal_size_min 0.1
_refine_diff_density_max 0.172
_refine_diff_density_min -0.173
_refine_diff_density_rms 0.033
_refine_ls_abs_structure_details
;
 Flack x determined using 1987 quotients [(I+)-(I-)]/[(I+)+(I-)]
 (Parsons, Flack and Wagner, Acta Cryst. B69 (2013) 249-259).
;
_refine_ls_abs_structure_Flack 0.02(4)
_refine_ls_extinction_method none
_refine_ls_goodness_of_fit_ref 1.039
_refine_ls_hydrogen_treatment mixed
_refine_ls_matrix_type full
_refine_ls_number_parameters 290
_refine_ls_number_reflns 4697
_refine_ls_number_restraints 0
_refine_ls_restrained_S_all 1.039
_refine_ls_R_factor_all 0.0287
_refine_ls_R_factor_gt 0.0283
_refine_ls_shift/su_max 0.000
_refine_ls_shift/su_mean 0.000
_refine_ls_structure_factor_coef Fsqd
_refine_ls_weighting_details 'w=1/[\s^2^(Fo^2^)+(0.0379P)^2^+0.5480P] where P=(Fo^2^+2Fc^2^)/3'
_refine_ls_weighting_scheme calc
_refine_ls_wR_factor_gt 0.0723
_refine_ls_wR_factor_ref 0.0727
_reflns_Friedel_coverage 0.759
_reflns_Friedel_fraction_full 1.000
_reflns_Friedel_fraction_max 0.999
_reflns_number_gt 4644
_reflns_number_total 4697
_reflns_threshold_expression 'I > 2\s(I)'
_cod_data_source_file jo6b01284_si_001.cif
_cod_data_source_block jg7
_cod_original_cell_volume 2319.672(17)
_cod_database_code 4037022
_chemical_oxdiff_formula 'C23 H32 N4 O4'
_shelx_space_group_comment
;
The symmetry employed for this shelxl refinement is uniquely defined
by the following loop, which should always be used as a source of
symmetry information in preference to the above space-group names.
They are only intended as comments.
;
_reflns_odcompleteness_completeness 99.92
_reflns_odcompleteness_iscentric 1
_reflns_odcompleteness_theta 66.97
_olex2_refinement_description
;
1. Fixed Uiso
 At 1.2 times of:
  All C(H) groups, H27 of N27, H2 of N2, All C(H,H) groups
 At 1.5 times of:
  All C(H,H,H) groups, H12 of N12, All O(H) groups
2.a Ternary CH refined with riding coordinates:
 C11(H11), C16(H16)
2.b Secondary CH2 refined with riding coordinates:
 C10(H10A,H10B), C14(H14A,H14B)
2.c Aromatic/amide H refined with riding coordinates:
 N2(H2), C4(H4), C5(H5), C6(H6), C7(H7), N27(H27)
2.d Idealised Me refined as rotating group:
 C18(H18A,H18B,H18C), C19(H19A,H19B,H19C), C23(H23A,H23B,H23C), C24(H24A,H24B,
 H24C), C25(H25A,H25B,H25C), C28(H28A,H28B,H28C)
2.e Idealised tetrahedral OH refined as rotating group:
 O17(H17)
;
_shelx_shelxl_version_number 2014/7
_olex2_submission_special_instructions 'No special instructions were received'
_oxdiff_exptl_absorpt_empirical_details
;
Empirical correction (ABSPACK) includes:
- Absorption correction using spherical harmonics
- Frame scaling
;
_oxdiff_exptl_absorpt_empirical_full_max 1.968
_oxdiff_exptl_absorpt_empirical_full_min 0.687

loop_
_space_group_symop_operation_xyz
'x, y, z'
'-x+1/2, -y, z+1/2'
'-x, y+1/2, -z+1/2'
'x+1/2, -y+1/2, -z'

loop_
_atom_site_label
_atom_site_type_symbol
_atom_site_fract_x
_atom_site_fract_y
_atom_site_fract_z
_atom_site_U_iso_or_equiv
_atom_site_adp_type
_atom_site_occupancy
_atom_site_site_symmetry_order
_atom_site_calc_flag
_atom_site_refinement_flags_posn
C1 C 0.41852(17) 0.47638(11) 0.31786(8) 0.0176(3) Uani 1 1 d .
N2 N 0.46650(15) 0.39746(10) 0.35793(7) 0.0209(3) Uani 1 1 d .
H2 H 0.5412 0.3606 0.3470 0.025 Uiso 1 1 calc R
C3 C 0.37690(18) 0.38636(12) 0.41813(9) 0.0212(3) Uani 1 1 d .
C4 C 0.3792(2) 0.31670(13) 0.47376(10) 0.0281(4) Uani 1 1 d .
H4 H 0.4522 0.2683 0.4757 0.034 Uiso 1 1 calc R
C5 C 0.2704(2) 0.32120(14) 0.52604(10) 0.0322(4) Uani 1 1 d .
H5 H 0.2679 0.2740 0.5640 0.039 Uiso 1 1 calc R
C6 C 0.1640(2) 0.39367(14) 0.52427(9) 0.0306(4) Uani 1 1 d .
H6 H 0.0912 0.3947 0.5611 0.037 Uiso 1 1 calc R
C7 C 0.16326(19) 0.46355(13) 0.46991(9) 0.0256(3) Uani 1 1 d .
H7 H 0.0915 0.5129 0.4694 0.031 Uiso 1 1 calc R
C8 C 0.27068(18) 0.46021(11) 0.41534(9) 0.0203(3) Uani 1 1 d .
C9 C 0.30014(17) 0.51649(11) 0.35105(9) 0.0189(3) Uani 1 1 d .
C10 C 0.22250(17) 0.60273(12) 0.32070(9) 0.0215(3) Uani 1 1 d .
H10A H 0.2520 0.6619 0.3477 0.026 Uiso 1 1 calc R
H10B H 0.1168 0.5943 0.3267 0.026 Uiso 1 1 calc R
C11 C 0.25972(16) 0.61363(11) 0.23862(9) 0.0179(3) Uani 1 1 d .
H11 H 0.2020 0.5659 0.2095 0.021 Uiso 1 1 calc R
N12 N 0.41362(14) 0.60066(10) 0.22233(8) 0.0189(3) Uani 1 1 d .
H12 H 0.457(2) 0.6488(17) 0.2445(12) 0.028 Uiso 1 1 d R
C13 C 0.47523(16) 0.50771(11) 0.24485(8) 0.0171(3) Uani 1 1 d .
C14 C 0.45895(17) 0.43149(12) 0.18205(9) 0.0217(3) Uani 1 1 d .
H14A H 0.4412 0.3646 0.1997 0.026 Uiso 1 1 calc R
H14B H 0.3879 0.4501 0.1439 0.026 Uiso 1 1 calc R
N15 N 0.60935(15) 0.45007(10) 0.16140(8) 0.0220(3) Uani 1 1 d .
C16 C 0.64334(16) 0.50265(11) 0.23033(8) 0.0171(3) Uani 1 1 d .
H16 H 0.6879 0.4563 0.2660 0.021 Uiso 1 1 calc R
C17 C 0.73946(16) 0.59336(11) 0.22472(9) 0.0194(3) Uani 1 1 d .
O17 O 0.88860(12) 0.56054(8) 0.22066(7) 0.0227(2) Uani 1 1 d .
H17 H 0.8965 0.5186 0.1874 0.034 Uiso 1 1 calc GR
C18 C 0.7333(2) 0.64966(13) 0.29649(11) 0.0286(4) Uani 1 1 d .
H18A H 0.7550 0.6059 0.3375 0.043 Uiso 1 1 calc GR
H18B H 0.6363 0.6771 0.3029 0.043 Uiso 1 1 calc GR
H18C H 0.8047 0.7022 0.2953 0.043 Uiso 1 1 calc GR
C19 C 0.70934(19) 0.65547(13) 0.15745(10) 0.0271(4) Uani 1 1 d .
H19A H 0.7756 0.7110 0.1569 0.041 Uiso 1 1 calc GR
H19B H 0.6093 0.6789 0.1591 0.041 Uiso 1 1 calc GR
H19C H 0.7237 0.6166 0.1130 0.041 Uiso 1 1 calc GR
C20 C 0.68754(19) 0.39072(13) 0.11742(9) 0.0255(3) Uani 1 1 d .
O20 O 0.63441(16) 0.32962(12) 0.07830(8) 0.0406(4) Uani 1 1 d .
O21 O 0.83085(13) 0.41180(9) 0.12167(7) 0.0275(3) Uani 1 1 d .
C22 C 0.9315(2) 0.38108(14) 0.06216(10) 0.0302(4) Uani 1 1 d .
C23 C 1.0734(2) 0.42629(16) 0.08632(12) 0.0372(5) Uani 1 1 d .
H23A H 1.0636 0.4971 0.0871 0.056 Uiso 1 1 calc GR
H23B H 1.1500 0.4080 0.0518 0.056 Uiso 1 1 calc GR
H23C H 1.0981 0.4030 0.1356 0.056 Uiso 1 1 calc GR
C24 C 0.8811(3) 0.4244(2) -0.00938(12) 0.0561(7) Uani 1 1 d .
H24A H 0.7907 0.3932 -0.0245 0.084 Uiso 1 1 calc GR
H24B H 0.9550 0.4140 -0.0472 0.084 Uiso 1 1 calc GR
H24C H 0.8649 0.4942 -0.0030 0.084 Uiso 1 1 calc GR
C25 C 0.9456(3) 0.27175(16) 0.06090(16) 0.0521(7) Uani 1 1 d .
H25A H 0.9632 0.2480 0.1108 0.078 Uiso 1 1 calc GR
H25B H 1.0267 0.2533 0.0292 0.078 Uiso 1 1 calc GR
H25C H 0.8561 0.2431 0.0419 0.078 Uiso 1 1 calc GR
C26 C 0.22038(17) 0.71638(11) 0.21452(9) 0.0188(3) Uani 1 1 d .
O26 O 0.31309(13) 0.78074(8) 0.21131(8) 0.0273(3) Uani 1 1 d .
N27 N 0.08038(15) 0.73221(10) 0.20153(8) 0.0238(3) Uani 1 1 d .
H27 H 0.0190 0.6836 0.2054 0.029 Uiso 1 1 calc R
C28 C 0.0264(2) 0.82775(14) 0.18117(13) 0.0362(5) Uani 1 1 d .
H28A H 0.0073 0.8294 0.1282 0.054 Uiso 1 1 calc GR
H28B H 0.0988 0.8770 0.1936 0.054 Uiso 1 1 calc GR
H28C H -0.0634 0.8411 0.2080 0.054 Uiso 1 1 calc GR

loop_
_atom_site_aniso_label
_atom_site_aniso_U_11
_atom_site_aniso_U_22
_atom_site_aniso_U_33
_atom_site_aniso_U_23
_atom_site_aniso_U_13
_atom_site_aniso_U_12
C1 0.0179(7) 0.0153(6) 0.0197(7) 0.0004(6) -0.0008(6) -0.0018(6)
N2 0.0238(7) 0.0172(6) 0.0217(6) 0.0020(5) 0.0013(5) 0.0022(5)
C3 0.0256(8) 0.0179(7) 0.0202(7) -0.0017(6) -0.0007(6) -0.0047(6)
C4 0.0395(10) 0.0215(8) 0.0232(8) 0.0015(7) -0.0032(7) -0.0039(7)
C5 0.0481(11) 0.0270(8) 0.0214(8) 0.0028(7) -0.0004(8) -0.0117(8)
C6 0.0362(10) 0.0339(9) 0.0216(8) -0.0041(7) 0.0057(7) -0.0145(8)
C7 0.0248(8) 0.0273(8) 0.0246(8) -0.0052(7) 0.0030(7) -0.0066(7)
C8 0.0217(8) 0.0195(7) 0.0197(7) -0.0020(6) -0.0005(6) -0.0052(6)
C9 0.0181(7) 0.0184(7) 0.0201(7) -0.0001(6) 0.0003(6) -0.0021(6)
C10 0.0184(7) 0.0216(7) 0.0245(8) 0.0020(6) 0.0033(6) 0.0021(6)
C11 0.0147(7) 0.0155(7) 0.0234(7) 0.0003(6) -0.0006(6) -0.0009(6)
N12 0.0154(6) 0.0164(6) 0.0248(6) 0.0031(5) 0.0005(5) 0.0009(5)
C13 0.0154(7) 0.0151(7) 0.0209(7) 0.0013(6) 0.0004(6) 0.0002(6)
C14 0.0192(7) 0.0223(7) 0.0237(8) -0.0026(6) 0.0005(6) -0.0027(6)
N15 0.0181(6) 0.0233(7) 0.0247(7) -0.0062(6) 0.0012(5) -0.0026(5)
C16 0.0164(7) 0.0154(7) 0.0197(7) 0.0003(6) 0.0012(6) 0.0005(6)
C17 0.0147(7) 0.0170(7) 0.0266(8) 0.0013(6) -0.0005(6) -0.0002(6)
O17 0.0153(5) 0.0214(5) 0.0314(6) -0.0028(5) -0.0001(5) -0.0003(4)
C18 0.0244(8) 0.0257(8) 0.0357(9) -0.0075(7) 0.0010(7) -0.0032(7)
C19 0.0207(8) 0.0252(8) 0.0355(9) 0.0111(7) -0.0006(7) -0.0034(6)
C20 0.0243(8) 0.0268(8) 0.0253(8) -0.0068(7) 0.0029(7) -0.0038(7)
O20 0.0336(7) 0.0474(8) 0.0408(8) -0.0260(7) 0.0079(6) -0.0107(6)
O21 0.0213(6) 0.0326(7) 0.0286(6) -0.0105(5) 0.0064(5) -0.0025(5)
C22 0.0303(9) 0.0326(9) 0.0277(9) -0.0048(7) 0.0148(7) -0.0044(8)
C23 0.0272(9) 0.0431(11) 0.0414(10) -0.0033(9) 0.0125(8) -0.0039(8)
C24 0.0506(14) 0.0868(19) 0.0308(11) 0.0093(12) 0.0043(10) -0.0227(14)
C25 0.0479(13) 0.0350(11) 0.0734(16) -0.0141(11) 0.0353(13) -0.0051(10)
C26 0.0171(7) 0.0169(7) 0.0223(7) -0.0003(6) -0.0001(6) -0.0004(6)
O26 0.0200(5) 0.0181(5) 0.0440(7) 0.0017(5) -0.0002(5) -0.0032(5)
N27 0.0175(6) 0.0167(6) 0.0373(8) 0.0033(6) -0.0032(6) -0.0002(5)
C28 0.0268(9) 0.0218(8) 0.0601(13) 0.0065(9) -0.0069(9) 0.0056(7)

loop_
_atom_type_symbol
_atom_type_description
_atom_type_scat_dispersion_real
_atom_type_scat_dispersion_imag
_atom_type_scat_source
C C 0.0181 0.0091 'International Tables Vol C Tables 4.2.6.8 and 6.1.1.4'
H H 0.0000 0.0000 'International Tables Vol C Tables 4.2.6.8 and 6.1.1.4'
N N 0.0311 0.0180 'International Tables Vol C Tables 4.2.6.8 and 6.1.1.4'
O O 0.0492 0.0322 'International Tables Vol C Tables 4.2.6.8 and 6.1.1.4'

loop_
_geom_angle_atom_site_label_1
_geom_angle_atom_site_label_2
_geom_angle_atom_site_label_3
_geom_angle
N2 C1 C13 125.78(14)
C9 C1 N2 109.96(14)
C9 C1 C13 123.93(14)
C1 N2 H2 125.9
C3 N2 C1 108.25(14)
C3 N2 H2 125.9
N2 C3 C4 129.98(16)
N2 C3 C8 107.93(14)
C4 C3 C8 122.08(16)
C3 C4 H4 121.4
C5 C4 C3 117.18(17)
C5 C4 H4 121.4
C4 C5 H5 119.2
C4 C5 C6 121.67(17)
C6 C5 H5 119.2
C5 C6 H6 119.4
C7 C6 C5 121.10(17)
C7 C6 H6 119.4
C6 C7 H7 120.6
C6 C7 C8 118.71(17)
C8 C7 H7 120.6
C3 C8 C9 106.68(14)
C7 C8 C3 119.24(15)
C7 C8 C9 134.06(16)
C1 C9 C8 107.17(14)
C1 C9 C10 122.86(14)
C8 C9 C10 129.97(15)
C9 C10 H10A 109.8
C9 C10 H10B 109.8
C9 C10 C11 109.21(13)
H10A C10 H10B 108.3
C11 C10 H10A 109.8
C11 C10 H10B 109.8
C10 C11 H11 109.3
N12 C11 C10 113.67(13)
N12 C11 H11 109.3
N12 C11 C26 106.65(12)
C26 C11 C10 108.43(13)
C26 C11 H11 109.3
C11 N12 H12 105.2(14)
C13 N12 C11 115.41(12)
C13 N12 H12 110.8(14)
C1 C13 C14 115.10(13)
C1 C13 C16 118.84(13)
N12 C13 C1 111.50(13)
N12 C13 C14 110.31(13)
N12 C13 C16 112.07(12)
C14 C13 C16 86.70(11)
C13 C14 H14A 113.9
C13 C14 H14B 113.9
H14A C14 H14B 111.1
N15 C14 C13 88.79(11)
N15 C14 H14A 113.9
N15 C14 H14B 113.9
C14 N15 C16 93.98(11)
C20 N15 C14 123.62(14)
C20 N15 C16 133.06(14)
C13 C16 H16 109.0
N15 C16 C13 87.40(11)
N15 C16 H16 109.0
N15 C16 C17 117.62(13)
C17 C16 C13 123.00(13)
C17 C16 H16 109.0
O17 C17 C16 107.40(11)
O17 C17 C18 103.77(13)
O17 C17 C19 107.94(13)
C18 C17 C16 109.64(13)
C19 C17 C16 113.92(13)
C19 C17 C18 113.48(14)
C17 O17 H17 109.5
C17 C18 H18A 109.5
C17 C18 H18B 109.5
C17 C18 H18C 109.5
H18A C18 H18B 109.5
H18A C18 H18C 109.5
H18B C18 H18C 109.5
C17 C19 H19A 109.5
C17 C19 H19B 109.5
C17 C19 H19C 109.5
H19A C19 H19B 109.5
H19A C19 H19C 109.5
H19B C19 H19C 109.5
N15 C20 O21 110.97(14)
O20 C20 N15 123.58(17)
O20 C20 O21 125.41(16)
C20 O21 C22 120.47(13)
O21 C22 C23 102.26(14)
O21 C22 C24 108.84(17)
O21 C22 C25 110.35(16)
C24 C22 C23 110.82(17)
C24 C22 C25 114.1(2)
C25 C22 C23 109.82(19)
C22 C23 H23A 109.5
C22 C23 H23B 109.5
C22 C23 H23C 109.5
H23A C23 H23B 109.5
H23A C23 H23C 109.5
H23B C23 H23C 109.5
C22 C24 H24A 109.5
C22 C24 H24B 109.5
C22 C24 H24C 109.5
H24A C24 H24B 109.5
H24A C24 H24C 109.5
H24B C24 H24C 109.5
C22 C25 H25A 109.5
C22 C25 H25B 109.5
C22 C25 H25C 109.5
H25A C25 H25B 109.5
H25A C25 H25C 109.5
H25B C25 H25C 109.5
O26 C26 C11 120.96(14)
O26 C26 N27 123.22(15)
N27 C26 C11 115.72(13)
C26 N27 H27 119.1
C26 N27 C28 121.73(14)
C28 N27 H27 119.1
N27 C28 H28A 109.5
N27 C28 H28B 109.5
N27 C28 H28C 109.5
H28A C28 H28B 109.5
H28A C28 H28C 109.5
H28B C28 H28C 109.5

loop_
_geom_bond_atom_site_label_1
_geom_bond_atom_site_label_2
_geom_bond_distance
C1 N2 1.383(2)
C1 C9 1.367(2)
C1 C13 1.493(2)
N2 H2 0.8800
N2 C3 1.382(2)
C3 C4 1.396(2)
C3 C8 1.415(2)
C4 H4 0.9500
C4 C5 1.386(3)
C5 H5 0.9500
C5 C6 1.402(3)
C6 H6 0.9500
C6 C7 1.381(3)
C7 H7 0.9500
C7 C8 1.406(2)
C8 C9 1.430(2)
C9 C10 1.494(2)
C10 H10A 0.9900
C10 H10B 0.9900
C10 C11 1.541(2)
C11 H11 1.0000
C11 N12 1.4644(19)
C11 C26 1.526(2)
N12 H12 0.87(2)
N12 C13 1.460(2)
C13 C14 1.560(2)
C13 C16 1.578(2)
C14 H14A 0.9900
C14 H14B 0.9900
C14 N15 1.463(2)
N15 C16 1.4829(19)
N15 C20 1.354(2)
C16 H16 1.0000
C16 C17 1.537(2)
C17 O17 1.4529(18)
C17 C18 1.521(2)
C17 C19 1.520(2)
O17 H17 0.8400
C18 H18A 0.9800
C18 H18B 0.9800
C18 H18C 0.9800
C19 H19A 0.9800
C19 H19B 0.9800
C19 H19C 0.9800
C20 O20 1.207(2)
C20 O21 1.359(2)
O21 C22 1.490(2)
C22 C23 1.517(3)
C22 C24 1.507(3)
C22 C25 1.512(3)
C23 H23A 0.9800
C23 H23B 0.9800
C23 H23C 0.9800
C24 H24A 0.9800
C24 H24B 0.9800
C24 H24C 0.9800
C25 H25A 0.9800
C25 H25B 0.9800
C25 H25C 0.9800
C26 O26 1.235(2)
C26 N27 1.334(2)
N27 H27 0.8800
N27 C28 1.456(2)
C28 H28A 0.9800
C28 H28B 0.9800
C28 H28C 0.9800

loop_
_geom_hbond_atom_site_label_D
_geom_hbond_atom_site_label_H
_geom_hbond_atom_site_label_A
_geom_hbond_distance_DH
_geom_hbond_distance_HA
_geom_hbond_distance_DA
_geom_hbond_angle_DHA
_geom_hbond_site_symmetry_A
N2 H2 O26 0.88 2.04 2.8859(19) 161.5 3_645
N12 H12 O26 0.87(2) 2.33(2) 2.6573(18) 102.0(16) .
C16 H16 O26 1.00 2.45 3.2622(19) 137.5 3_645
O17 H17 O21 0.84 1.99 2.7812(17) 156.2 .
N27 H27 O17 0.88 2.10 2.9766(18) 174.3 1_455

loop_
_geom_torsion_atom_site_label_1
_geom_torsion_atom_site_label_2
_geom_torsion_atom_site_label_3
_geom_torsion_atom_site_label_4
_geom_torsion
C1 N2 C3 C4 178.74(17)
C1 N2 C3 C8 0.01(17)
C1 C9 C10 C11 19.7(2)
C1 C13 C14 N15 -133.42(13)
C1 C13 C16 N15 129.78(14)
C1 C13 C16 C17 -108.63(17)
N2 C1 C9 C8 -0.23(18)
N2 C1 C9 C10 -179.59(14)
N2 C1 C13 N12 -172.71(14)
N2 C1 C13 C14 60.7(2)
N2 C1 C13 C16 -40.0(2)
N2 C3 C4 C5 -177.21(17)
N2 C3 C8 C7 178.45(14)
N2 C3 C8 C9 -0.14(17)
C3 C4 C5 C6 -1.3(3)
C3 C8 C9 C1 0.23(18)
C3 C8 C9 C10 179.53(15)
C4 C3 C8 C7 -0.4(2)
C4 C3 C8 C9 -178.99(15)
C4 C5 C6 C7 0.2(3)
C5 C6 C7 C8 0.8(3)
C6 C7 C8 C3 -0.7(2)
C6 C7 C8 C9 177.43(17)
C7 C8 C9 C1 -178.06(17)
C7 C8 C9 C10 1.2(3)
C8 C3 C4 C5 1.4(3)
C8 C9 C10 C11 -159.48(15)
C9 C1 N2 C3 0.14(18)
C9 C1 C13 N12 14.6(2)
C9 C1 C13 C14 -112.07(17)
C9 C1 C13 C16 147.24(15)
C9 C10 C11 N12 -44.11(17)
C9 C10 C11 C26 -162.53(13)
C10 C11 N12 C13 57.62(18)
C10 C11 C26 O26 97.65(18)
C10 C11 C26 N27 -78.80(17)
C11 N12 C13 C1 -40.01(18)
C11 N12 C13 C14 89.19(16)
C11 N12 C13 C16 -176.00(13)
C11 C26 N27 C28 177.37(17)
N12 C11 C26 O26 -25.1(2)
N12 C11 C26 N27 158.42(14)
N12 C13 C14 N15 99.35(13)
N12 C13 C16 N15 -97.78(14)
N12 C13 C16 C17 23.8(2)
C13 C1 N2 C3 -173.46(14)
C13 C1 C9 C8 173.51(14)
C13 C1 C9 C10 -5.8(2)
C13 C14 N15 C16 13.84(12)
C13 C14 N15 C20 164.09(16)
C13 C16 C17 O17 172.84(13)
C13 C16 C17 C18 60.72(19)
C13 C16 C17 C19 -67.68(19)
C14 C13 C16 N15 12.82(11)
C14 C13 C16 C17 134.41(15)
C14 N15 C16 C13 -13.69(12)
C14 N15 C16 C17 -139.96(13)
C14 N15 C20 O20 17.0(3)
C14 N15 C20 O21 -165.13(15)
N15 C16 C17 O17 -80.97(16)
N15 C16 C17 C18 166.91(13)
N15 C16 C17 C19 38.51(19)
N15 C20 O21 C22 -159.53(15)
C16 C13 C14 N15 -12.98(11)
C16 N15 C20 O20 154.34(18)
C16 N15 C20 O21 -27.8(3)
C20 N15 C16 C13 -159.25(18)
C20 N15 C16 C17 74.5(2)
C20 O21 C22 C23 175.48(16)
C20 O21 C22 C24 58.2(2)
C20 O21 C22 C25 -67.7(2)
O20 C20 O21 C22 18.3(3)
C26 C11 N12 C13 177.06(13)
O26 C26 N27 C28 1.0(3)
